data_4305606
loop_
_publ_author_name
'Rosalice M. Silva'
'Chengeto Gwengo'
'Sergey V. Lindeman'
'Mark D. Smith'
'Gary J. Long'
'Fernande Grandjean'
'James R. Gardinier'

_publ_section_title
;
A Second-Generation Janus Scorpionate Ligand: Controlling Coordination
Modes in Iron(II) Complexes by Steric Modulation
;
_journal_name_full 'Inorganic Chemistry'
_journal_page_first 7233
_journal_page_last 7242
_journal_paper_doi 10.1021/ic8005794
_journal_volume 47
_journal_year 2008
_chemical_formula_sum 'C30 H48 B2 Fe N16 O4 S12'
_chemical_formula_weight 1159.03
_chemical_name_systematic
; 
 ? 
;
_space_group_IT_number 2
_symmetry_cell_setting triclinic
_symmetry_space_group_name_Hall '-P 1'
_symmetry_space_group_name_H-M 'P -1'
_atom_sites_solution_hydrogens difmap
_atom_sites_solution_primary direct
_atom_sites_solution_secondary difmap
_audit_creation_method SHELXL-97
_cell_angle_alpha 84.9810(10)
_cell_angle_beta 81.0120(10)
_cell_angle_gamma 81.0080(10)
_cell_formula_units_Z 1
_cell_length_a 8.71280(10)
_cell_length_b 11.55350(10)
_cell_length_c 12.99550(10)
_cell_measurement_reflns_used 8609
_cell_measurement_temperature 100(2)
_cell_measurement_theta_max 67
_cell_measurement_theta_min 3
_cell_volume 1273.56(2)
_computing_cell_refinement 'SAINT v7.23A (Bruker, 2005)'
_computing_data_collection 'APEX2 v2.0-2 (Bruker, 2005)'
_computing_data_reduction 'SADABS-2004/1 (Bruker, 2005)'
_computing_molecular_graphics 'XP v5.1 (Bruker, 1998)'
_computing_publication_material 'XCIF v6.12 (Bruker, 2001)'
_computing_structure_refinement 'SHELXL-97 v.97-2 (Sheldrick, 1993-1997)'
_computing_structure_solution 'XS/SHELXTL v6.12 (Bruker, 2001)'
_diffrn_ambient_temperature 100(2)
_diffrn_measured_fraction_theta_full 0.973
_diffrn_measured_fraction_theta_max 0.923
_diffrn_measurement_device_type 'Bruker APEX2 CCD detector'
_diffrn_measurement_method '\w scans'
_diffrn_radiation_monochromator graphite
_diffrn_radiation_source 'fine-focus sealed tube'
_diffrn_radiation_type CuK\a
_diffrn_radiation_wavelength 1.54178
_diffrn_reflns_av_R_equivalents 0.0147
_diffrn_reflns_av_sigmaI/netI 0.0145
_diffrn_reflns_limit_h_max 10
_diffrn_reflns_limit_h_min -10
_diffrn_reflns_limit_k_max 13
_diffrn_reflns_limit_k_min -13
_diffrn_reflns_limit_l_max 15
_diffrn_reflns_limit_l_min 0
_diffrn_reflns_number 10611
_diffrn_reflns_theta_full 67.12
_diffrn_reflns_theta_max 67.12
_diffrn_reflns_theta_min 3.45
_exptl_absorpt_coefficient_mu 7.415
_exptl_absorpt_correction_T_max 0.3487
_exptl_absorpt_correction_T_min 0.1467
_exptl_absorpt_correction_type numerical
_exptl_absorpt_process_details
;
 Numerical absorption correction based on the actual
 shape of crystal followed by:
 SADABS. Program for empirical absorption correction of
 area-detector data. University of Goetingen. Germany. 
 Sheldrick, G. M. 1996
;
_exptl_crystal_colour 'pale yellow'
_exptl_crystal_density_diffrn 1.511
_exptl_crystal_density_method 'not measured'
_exptl_crystal_description block
_exptl_crystal_F_000 600
_exptl_crystal_size_max 0.42
_exptl_crystal_size_mid 0.39
_exptl_crystal_size_min 0.18
_refine_diff_density_max 0.475
_refine_diff_density_min -0.206
_refine_diff_density_rms 0.046
_refine_ls_extinction_coef 0.00138(15)
_refine_ls_extinction_expression Fc^*^=kFc[1+0.001xFc^2^\l^3^/sin(2\q)]^-1/4^
_refine_ls_extinction_method SHELXL
_refine_ls_goodness_of_fit_ref 1.040
_refine_ls_hydrogen_treatment refall
_refine_ls_matrix_type full
_refine_ls_number_parameters 392
_refine_ls_number_reflns 4203
_refine_ls_number_restraints 0
_refine_ls_restrained_S_all 1.040
_refine_ls_R_factor_all 0.0227
_refine_ls_R_factor_gt 0.0226
_refine_ls_shift/su_max 0.001
_refine_ls_shift/su_mean 0.000
_refine_ls_structure_factor_coef Fsqd
_refine_ls_weighting_details 'calc w=1/[\s^2^(Fo^2^)+(0.0336P)^2^+0.7085P] where P=(Fo^2^+2Fc^2^)/3'
_refine_ls_weighting_scheme calc
_refine_ls_wR_factor_gt 0.0585
_refine_ls_wR_factor_ref 0.0586
_reflns_number_gt 4178
_reflns_number_total 4203
_reflns_threshold_expression >2sigma(I)
_cod_data_source_file ic8005794-file003_8.cif
_cod_data_source_block 9
_cod_database_code 4305606

loop_
_symmetry_equiv_pos_as_xyz
'x, y, z'
'-x, -y, -z'

loop_
_atom_site_label
_atom_site_type_symbol
_atom_site_fract_x
_atom_site_fract_y
_atom_site_fract_z
_atom_site_U_iso_or_equiv
_atom_site_adp_type
_atom_site_occupancy
_atom_site_symmetry_multiplicity
_atom_site_calc_flag
_atom_site_refinement_flags
_atom_site_disorder_assembly
_atom_site_disorder_group
Fe1 Fe 0.5000 0.5000 0.0000 0.01226(10) Uani 1 2 d S . .
S1 S 0.96667(5) 0.30818(3) -0.39926(3) 0.01998(11) Uani 1 1 d . . .
S2 S 0.92237(5) 0.14850(4) -0.55971(3) 0.01939(11) Uani 1 1 d . . .
S3 S 0.91525(4) -0.01395(3) -0.20285(3) 0.01952(11) Uani 1 1 d . . .
S4 S 0.62132(5) -0.11179(3) -0.10842(3) 0.01692(10) Uani 1 1 d . . .
S5 S 0.46789(4) 0.31490(3) -0.07722(3) 0.01479(10) Uani 1 1 d . . .
S6 S 0.30105(5) 0.45819(3) -0.24487(3) 0.01797(10) Uani 1 1 d . . .
N1 N 0.74308(15) 0.16531(11) -0.38839(10) 0.0141(3) Uani 1 1 d . . .
N2 N 0.68497(15) 0.08512(11) -0.43986(10) 0.0154(3) Uani 1 1 d . . .
N3 N 0.61336(15) 0.07900(11) -0.21830(10) 0.0131(3) Uani 1 1 d . . .
N4 N 0.45718(15) 0.06320(11) -0.19289(10) 0.0145(3) Uani 1 1 d . . .
N5 N 0.51554(15) 0.28861(11) -0.28451(10) 0.0135(3) Uani 1 1 d . . .
N6 N 0.47144(16) 0.32846(11) -0.38087(10) 0.0158(3) Uani 1 1 d . . .
B1 B 0.6631(2) 0.19310(15) -0.27732(14) 0.0145(4) Uani 1 1 d . . .
C1 C 0.86930(19) 0.21046(14) -0.43898(12) 0.0155(3) Uani 1 1 d . . .
C2 C 0.76721(18) 0.06653(14) -0.52977(12) 0.0162(3) Uani 1 1 d . . .
C3 C 0.7335(2) -0.01770(16) -0.60128(14) 0.0218(4) Uani 1 1 d . . .
C4 C 0.71964(18) -0.00600(13) -0.18316(12) 0.0145(3) Uani 1 1 d . . .
C5 C 0.44350(19) -0.03270(13) -0.13563(12) 0.0147(3) Uani 1 1 d . . .
C6 C 0.2898(2) -0.07385(16) -0.09565(14) 0.0193(3) Uani 1 1 d . . .
C7 C 0.43954(18) 0.34690(13) -0.20291(12) 0.0140(3) Uani 1 1 d . . .
C8 C 0.36096(19) 0.41749(14) -0.37231(12) 0.0161(3) Uani 1 1 d . . .
C9 C 0.2934(2) 0.48367(16) -0.46186(14) 0.0212(4) Uani 1 1 d . . .
H1B H 0.743(2) 0.2277(15) -0.2350(14) 0.012(4) Uiso 1 1 d . . .
H3A H 0.632(3) -0.0406(18) -0.5769(16) 0.024(5) Uiso 1 1 d . . .
H3B H 0.811(3) -0.086(2) -0.6036(16) 0.029(5) Uiso 1 1 d . . .
H3C H 0.736(3) 0.0185(19) -0.6701(18) 0.031(6) Uiso 1 1 d . . .
H6A H 0.270(3) -0.0769(19) -0.0220(19) 0.033(6) Uiso 1 1 d . . .
H6B H 0.211(2) -0.0235(18) -0.1200(15) 0.021(5) Uiso 1 1 d . . .
H6C H 0.286(3) -0.149(2) -0.1189(18) 0.037(6) Uiso 1 1 d . . .
H9A H 0.349(3) 0.452(2) -0.5271(19) 0.038(6) Uiso 1 1 d . . .
H9B H 0.308(3) 0.564(2) -0.4656(17) 0.030(5) Uiso 1 1 d . . .
H9C H 0.186(3) 0.479(2) -0.4575(18) 0.035(6) Uiso 1 1 d . . .
O1S O 0.38877(13) 0.43369(10) 0.14747(8) 0.0187(2) Uani 1 1 d . . .
N1S N 0.3446(2) 0.32022(13) 0.29706(11) 0.0281(4) Uani 1 1 d . . .
C1S C 0.4354(2) 0.35878(14) 0.21396(13) 0.0218(4) Uani 1 1 d . . .
C2S C 0.1764(3) 0.3612(2) 0.31181(17) 0.0405(5) Uani 1 1 d . . .
C3S C 0.4037(5) 0.2218(2) 0.36545(18) 0.0535(8) Uani 1 1 d . . .
H1S H 0.549(3) 0.3231(19) 0.2067(17) 0.032(6) Uiso 1 1 d . . .
H2SA H 0.137(3) 0.360(2) 0.385(2) 0.049(7) Uiso 1 1 d . . .
H2SB H 0.154(3) 0.446(3) 0.279(2) 0.057(8) Uiso 1 1 d . . .
H2SC H 0.129(4) 0.312(3) 0.281(2) 0.066(9) Uiso 1 1 d . . .
H3SA H 0.357(3) 0.155(2) 0.3589(19) 0.045(7) Uiso 1 1 d . . .
H3SB H 0.380(3) 0.240(2) 0.435(2) 0.047(7) Uiso 1 1 d . . .
H3SC H 0.512(4) 0.201(3) 0.342(3) 0.073(11) Uiso 1 1 d . . .
O2S O 0.27585(13) 0.57867(10) -0.02729(9) 0.0184(2) Uani 1 1 d . . .
N2S N 0.03679(16) 0.68302(12) 0.02149(11) 0.0186(3) Uani 1 1 d . . .
C4S C 0.18099(19) 0.63975(14) 0.03612(13) 0.0184(3) Uani 1 1 d . . .
C5S C -0.0254(2) 0.66077(18) -0.07188(15) 0.0262(4) Uani 1 1 d . . .
C6S C -0.0589(2) 0.76861(17) 0.09001(17) 0.0277(4) Uani 1 1 d . . .
H4S H 0.208(2) 0.6615(16) 0.0999(15) 0.018(5) Uiso 1 1 d . . .
H5SA H -0.027(3) 0.729(2) -0.1166(19) 0.038(6) Uiso 1 1 d . . .
H5SB H 0.038(3) 0.598(2) -0.1064(18) 0.039(6) Uiso 1 1 d . . .
H5SC H -0.132(3) 0.646(2) -0.0549(18) 0.035(6) Uiso 1 1 d . . .
H6SA H -0.065(3) 0.848(2) 0.051(2) 0.048(7) Uiso 1 1 d . . .
H6SB H -0.160(3) 0.7477(18) 0.1081(16) 0.028(5) Uiso 1 1 d . . .
H6SC H -0.009(3) 0.775(2) 0.149(2) 0.044(7) Uiso 1 1 d . . .

loop_
_atom_site_aniso_label
_atom_site_aniso_U_11
_atom_site_aniso_U_22
_atom_site_aniso_U_33
_atom_site_aniso_U_23
_atom_site_aniso_U_13
_atom_site_aniso_U_12
Fe1 0.01138(18) 0.01370(18) 0.01111(17) -0.00094(13) -0.00063(13) -0.00096(13)
S1 0.0220(2) 0.0191(2) 0.0203(2) -0.00064(15) -0.00102(16) -0.00995(16)
S2 0.0194(2) 0.0241(2) 0.01468(19) -0.00289(15) 0.00296(16) -0.00750(16)
S3 0.0128(2) 0.0209(2) 0.0242(2) -0.00128(16) -0.00199(16) -0.00126(15)
S4 0.0172(2) 0.01411(19) 0.0190(2) 0.00242(15) -0.00254(16) -0.00293(14)
S5 0.0187(2) 0.01380(19) 0.01192(18) -0.00064(14) -0.00216(15) -0.00259(14)
S6 0.0200(2) 0.0165(2) 0.01664(19) -0.00178(15) -0.00435(16) 0.00195(15)
N1 0.0143(6) 0.0136(6) 0.0148(6) -0.0009(5) -0.0019(5) -0.0039(5)
N2 0.0152(7) 0.0158(7) 0.0159(6) -0.0027(5) -0.0037(5) -0.0024(5)
N3 0.0120(6) 0.0147(7) 0.0126(6) -0.0016(5) -0.0009(5) -0.0024(5)
N4 0.0129(6) 0.0162(7) 0.0151(6) -0.0031(5) -0.0011(5) -0.0038(5)
N5 0.0160(7) 0.0135(6) 0.0112(6) 0.0004(5) -0.0017(5) -0.0040(5)
N6 0.0198(7) 0.0160(7) 0.0125(6) 0.0015(5) -0.0037(5) -0.0057(5)
B1 0.0155(9) 0.0144(9) 0.0136(8) -0.0006(7) -0.0008(7) -0.0033(7)
C1 0.0166(8) 0.0151(8) 0.0139(7) 0.0011(6) -0.0023(6) -0.0005(6)
C2 0.0138(8) 0.0186(8) 0.0161(8) 0.0000(6) -0.0025(6) -0.0018(6)
C3 0.0197(9) 0.0281(10) 0.0184(9) -0.0075(7) -0.0007(7) -0.0047(8)
C4 0.0180(8) 0.0141(8) 0.0115(7) -0.0022(6) -0.0006(6) -0.0036(6)
C5 0.0159(8) 0.0148(8) 0.0138(7) -0.0037(6) -0.0022(6) -0.0022(6)
C6 0.0169(9) 0.0191(9) 0.0220(9) -0.0016(7) -0.0006(7) -0.0056(7)
C7 0.0147(8) 0.0117(7) 0.0160(7) 0.0000(6) -0.0015(6) -0.0044(6)
C8 0.0185(8) 0.0160(8) 0.0154(8) -0.0005(6) -0.0037(7) -0.0069(6)
C9 0.0240(9) 0.0204(9) 0.0207(9) 0.0034(7) -0.0086(8) -0.0054(7)
O1S 0.0222(6) 0.0192(6) 0.0144(5) 0.0005(4) -0.0007(5) -0.0053(5)
N1S 0.0505(10) 0.0198(8) 0.0158(7) 0.0006(6) -0.0035(7) -0.0132(7)
C1S 0.0320(10) 0.0152(8) 0.0189(8) -0.0047(7) -0.0031(8) -0.0042(7)
C2S 0.0421(13) 0.0626(16) 0.0211(10) -0.0017(10) 0.0046(9) -0.0302(12)
C3S 0.116(3) 0.0229(11) 0.0221(11) 0.0043(9) -0.0139(13) -0.0110(14)
O2S 0.0155(6) 0.0203(6) 0.0190(6) -0.0044(5) -0.0031(5) 0.0013(4)
N2S 0.0149(7) 0.0180(7) 0.0232(7) -0.0042(6) -0.0030(6) -0.0012(5)
C4S 0.0181(8) 0.0173(8) 0.0203(8) -0.0024(7) -0.0029(7) -0.0037(6)
C5S 0.0195(10) 0.0318(11) 0.0270(10) -0.0062(8) -0.0085(8) 0.0047(8)
C6S 0.0181(9) 0.0272(10) 0.0381(11) -0.0138(8) 0.0002(9) -0.0019(7)

loop_
_atom_type_symbol
_atom_type_description
_atom_type_scat_dispersion_real
_atom_type_scat_dispersion_imag
_atom_type_scat_source
C C 0.0181 0.0091 'International Tables Vol C Tables 4.2.6.8 and 6.1.1.4'
H H 0.0000 0.0000 'International Tables Vol C Tables 4.2.6.8 and 6.1.1.4'
B B 0.0090 0.0039 'International Tables Vol C Tables 4.2.6.8 and 6.1.1.4'
N N 0.0311 0.0180 'International Tables Vol C Tables 4.2.6.8 and 6.1.1.4'
O O 0.0492 0.0322 'International Tables Vol C Tables 4.2.6.8 and 6.1.1.4'
S S 0.3331 0.5567 'International Tables Vol C Tables 4.2.6.8 and 6.1.1.4'
Fe Fe -1.1336 3.1974 'International Tables Vol C Tables 4.2.6.8 and 6.1.1.4'

loop_
_geom_angle_atom_site_label_1
_geom_angle_atom_site_label_2
_geom_angle_atom_site_label_3
_geom_angle
_geom_angle_site_symmetry_1
_geom_angle_site_symmetry_3
_geom_angle_publ_flag
O2S Fe1 O2S 180.0 . 2_665 ?
O2S Fe1 O1S 93.30(4) . 2_665 ?
O2S Fe1 O1S 86.70(4) 2_665 2_665 ?
O2S Fe1 O1S 86.70(4) . . ?
O2S Fe1 O1S 93.30(4) 2_665 . ?
O1S Fe1 O1S 180.0 2_665 . ?
O2S Fe1 S5 91.31(3) . . ?
O2S Fe1 S5 88.69(3) 2_665 . ?
O1S Fe1 S5 91.28(3) 2_665 . ?
O1S Fe1 S5 88.72(3) . . ?
O2S Fe1 S5 88.69(3) . 2_665 ?
O2S Fe1 S5 91.31(3) 2_665 2_665 ?
O1S Fe1 S5 88.72(3) 2_665 2_665 ?
O1S Fe1 S5 91.28(3) . 2_665 ?
S5 Fe1 S5 180.0 . 2_665 ?
C2 S2 C1 89.82(8) . . ?
C4 S4 C5 89.40(7) . . ?
C7 S5 Fe1 108.78(5) . . ?
C7 S6 C8 89.35(8) . . ?
C1 N1 N2 116.82(13) . . ?
C1 N1 B1 124.87(13) . . ?
N2 N1 B1 118.28(12) . . ?
C2 N2 N1 111.54(13) . . ?
C4 N3 N4 116.61(12) . . ?
C4 N3 B1 121.25(13) . . ?
N4 N3 B1 121.99(12) . . ?
C5 N4 N3 111.00(13) . . ?
C7 N5 N6 116.18(13) . . ?
C7 N5 B1 123.00(13) . . ?
N6 N5 B1 120.20(12) . . ?
C8 N6 N5 111.13(13) . . ?
N1 B1 N3 109.09(12) . . ?
N1 B1 N5 109.07(13) . . ?
N3 B1 N5 110.26(12) . . ?
N1 B1 H1B 110.5(9) . . ?
N3 B1 H1B 109.6(9) . . ?
N5 B1 H1B 108.3(9) . . ?
N1 C1 S1 128.69(12) . . ?
N1 C1 S2 108.20(11) . . ?
S1 C1 S2 123.11(9) . . ?
N2 C2 C3 123.16(15) . . ?
N2 C2 S2 113.62(12) . . ?
C3 C2 S2 123.22(12) . . ?
C2 C3 H3A 109.4(12) . . ?
C2 C3 H3B 110.3(13) . . ?
H3A C3 H3B 109.4(18) . . ?
C2 C3 H3C 109.5(13) . . ?
H3A C3 H3C 110.4(18) . . ?
H3B C3 H3C 107.8(18) . . ?
N3 C4 S3 127.95(12) . . ?
N3 C4 S4 108.79(11) . . ?
S3 C4 S4 123.26(9) . . ?
N4 C5 C6 123.65(15) . . ?
N4 C5 S4 114.16(12) . . ?
C6 C5 S4 122.19(12) . . ?
C5 C6 H6A 111.0(14) . . ?
C5 C6 H6B 109.8(12) . . ?
H6A C6 H6B 108.0(18) . . ?
C5 C6 H6C 111.3(14) . . ?
H6A C6 H6C 109.4(19) . . ?
H6B C6 H6C 107.3(18) . . ?
N5 C7 S5 125.72(12) . . ?
N5 C7 S6 109.44(11) . . ?
S5 C7 S6 124.80(9) . . ?
N6 C8 C9 124.28(15) . . ?
N6 C8 S6 113.88(12) . . ?
C9 C8 S6 121.79(13) . . ?
C8 C9 H9A 109.3(13) . . ?
C8 C9 H9B 110.8(13) . . ?
H9A C9 H9B 106.1(18) . . ?
C8 C9 H9C 111.4(14) . . ?
H9A C9 H9C 109.3(19) . . ?
H9B C9 H9C 109.8(19) . . ?
C1S O1S Fe1 132.64(12) . . ?
C1S N1S C2S 120.06(16) . . ?
C1S N1S C3S 121.2(2) . . ?
C2S N1S C3S 117.9(2) . . ?
O1S C1S N1S 124.33(17) . . ?
O1S C1S H1S 120.0(13) . . ?
N1S C1S H1S 115.7(13) . . ?
N1S C2S H2SA 109.3(15) . . ?
N1S C2S H2SB 110.2(16) . . ?
H2SA C2S H2SB 109(2) . . ?
N1S C2S H2SC 108.4(19) . . ?
H2SA C2S H2SC 109(2) . . ?
H2SB C2S H2SC 111(2) . . ?
N1S C3S H3SA 111.0(16) . . ?
N1S C3S H3SB 110.7(16) . . ?
H3SA C3S H3SB 108(2) . . ?
N1S C3S H3SC 108(2) . . ?
H3SA C3S H3SC 105(2) . . ?
H3SB C3S H3SC 114(3) . . ?
C4S O2S Fe1 124.14(11) . . ?
C4S N2S C6S 120.92(15) . . ?
C4S N2S C5S 121.28(14) . . ?
C6S N2S C5S 117.21(15) . . ?
O2S C4S N2S 123.95(15) . . ?
O2S C4S H4S 122.9(12) . . ?
N2S C4S H4S 113.1(11) . . ?
N2S C5S H5SA 108.3(15) . . ?
N2S C5S H5SB 110.8(14) . . ?
H5SA C5S H5SB 109(2) . . ?
N2S C5S H5SC 111.1(14) . . ?
H5SA C5S H5SC 107(2) . . ?
H5SB C5S H5SC 110.5(19) . . ?
N2S C6S H6SA 107.9(14) . . ?
N2S C6S H6SB 109.1(13) . . ?
H6SA C6S H6SB 110.0(19) . . ?
N2S C6S H6SC 110.4(15) . . ?
H6SA C6S H6SC 106(2) . . ?
H6SB C6S H6SC 113(2) . . ?

loop_
_geom_bond_atom_site_label_1
_geom_bond_atom_site_label_2
_geom_bond_distance
_geom_bond_site_symmetry_2
_geom_bond_publ_flag
Fe1 O2S 2.0907(11) . ?
Fe1 O2S 2.0907(11) 2_665 ?
Fe1 O1S 2.1433(11) 2_665 ?
Fe1 O1S 2.1433(11) . ?
Fe1 S5 2.5118(4) . ?
Fe1 S5 2.5118(4) 2_665 ?
S1 C1 1.6731(16) . ?
S2 C2 1.7456(16) . ?
S2 C1 1.7476(16) . ?
S3 C4 1.6726(16) . ?
S4 C4 1.7410(15) . ?
S4 C5 1.7414(16) . ?
S5 C7 1.6904(16) . ?
S6 C7 1.7334(16) . ?
S6 C8 1.7395(16) . ?
N1 C1 1.344(2) . ?
N1 N2 1.3868(18) . ?
N1 B1 1.539(2) . ?
N2 C2 1.288(2) . ?
N3 C4 1.342(2) . ?
N3 N4 1.3859(18) . ?
N3 B1 1.553(2) . ?
N4 C5 1.290(2) . ?
N5 C7 1.335(2) . ?
N5 N6 1.3862(18) . ?
N5 B1 1.567(2) . ?
N6 C8 1.294(2) . ?
B1 H1B 1.094(18) . ?
C2 C3 1.493(2) . ?
C3 H3A 0.96(2) . ?
C3 H3B 0.95(2) . ?
C3 H3C 0.95(2) . ?
C5 C6 1.493(2) . ?
C6 H6A 0.94(2) . ?
C6 H6B 0.91(2) . ?
C6 H6C 0.95(2) . ?
C8 C9 1.484(2) . ?
C9 H9A 0.98(2) . ?
C9 H9B 0.95(2) . ?
C9 H9C 0.94(2) . ?
O1S C1S 1.237(2) . ?
N1S C1S 1.323(2) . ?
N1S C2S 1.456(3) . ?
N1S C3S 1.460(3) . ?
C1S H1S 1.00(2) . ?
C2S H2SA 0.96(3) . ?
C2S H2SB 1.03(3) . ?
C2S H2SC 0.91(3) . ?
C3S H3SA 0.94(3) . ?
C3S H3SB 0.94(3) . ?
C3S H3SC 0.95(3) . ?
O2S C4S 1.252(2) . ?
N2S C4S 1.314(2) . ?
N2S C6S 1.460(2) . ?
N2S C5S 1.462(2) . ?
C4S H4S 0.96(2) . ?
C5S H5SA 0.93(2) . ?
C5S H5SB 0.94(2) . ?
C5S H5SC 0.96(2) . ?
C6S H6SA 1.00(3) . ?
C6S H6SB 0.94(2) . ?
C6S H6SC 0.95(3) . ?

loop_
_geom_torsion_atom_site_label_1
_geom_torsion_atom_site_label_2
_geom_torsion_atom_site_label_3
_geom_torsion_atom_site_label_4
_geom_torsion
_geom_torsion_site_symmetry_1
_geom_torsion_site_symmetry_2
_geom_torsion_site_symmetry_3
_geom_torsion_site_symmetry_4
_geom_torsion_publ_flag
O2S Fe1 S5 C7 60.52(6) . . . . ?
O2S Fe1 S5 C7 -119.49(6) 2_665 . . . ?
O1S Fe1 S5 C7 -32.82(7) 2_665 . . . ?
O1S Fe1 S5 C7 147.18(7) . . . . ?
S5 Fe1 S5 C7 115(21) 2_665 . . . ?
C1 N1 N2 C2 0.95(19) . . . . ?
B1 N1 N2 C2 -177.10(13) . . . . ?
C4 N3 N4 C5 1.79(18) . . . . ?
B1 N3 N4 C5 -173.83(13) . . . . ?
C7 N5 N6 C8 -0.13(18) . . . . ?
B1 N5 N6 C8 -171.38(13) . . . . ?
C1 N1 B1 N3 -140.71(14) . . . . ?
N2 N1 B1 N3 37.18(18) . . . . ?
C1 N1 B1 N5 98.81(17) . . . . ?
N2 N1 B1 N5 -83.31(16) . . . . ?
C4 N3 B1 N1 74.32(17) . . . . ?
N4 N3 B1 N1 -110.26(15) . . . . ?
C4 N3 B1 N5 -165.93(13) . . . . ?
N4 N3 B1 N5 9.49(19) . . . . ?
C7 N5 B1 N1 -166.84(13) . . . . ?
N6 N5 B1 N1 3.80(18) . . . . ?
C7 N5 B1 N3 73.40(17) . . . . ?
N6 N5 B1 N3 -115.96(14) . . . . ?
N2 N1 C1 S1 179.90(11) . . . . ?
B1 N1 C1 S1 -2.2(2) . . . . ?
N2 N1 C1 S2 -0.47(17) . . . . ?
B1 N1 C1 S2 177.44(12) . . . . ?
C2 S2 C1 N1 -0.06(12) . . . . ?
C2 S2 C1 S1 179.60(11) . . . . ?
N1 N2 C2 C3 178.70(15) . . . . ?
N1 N2 C2 S2 -0.95(17) . . . . ?
C1 S2 C2 N2 0.60(13) . . . . ?
C1 S2 C2 C3 -179.05(15) . . . . ?
N4 N3 C4 S3 178.48(11) . . . . ?
B1 N3 C4 S3 -5.9(2) . . . . ?
N4 N3 C4 S4 -2.50(16) . . . . ?
B1 N3 C4 S4 173.15(11) . . . . ?
C5 S4 C4 N3 1.91(11) . . . . ?
C5 S4 C4 S3 -179.02(11) . . . . ?
N3 N4 C5 C6 179.97(14) . . . . ?
N3 N4 C5 S4 -0.16(16) . . . . ?
C4 S4 C5 N4 -1.03(12) . . . . ?
C4 S4 C5 C6 178.85(14) . . . . ?
N6 N5 C7 S5 178.70(11) . . . . ?
B1 N5 C7 S5 -10.3(2) . . . . ?
N6 N5 C7 S6 0.86(16) . . . . ?
B1 N5 C7 S6 171.85(11) . . . . ?
Fe1 S5 C7 N5 131.17(12) . . . . ?
Fe1 S5 C7 S6 -51.31(11) . . . . ?
C8 S6 C7 N5 -1.00(11) . . . . ?
C8 S6 C7 S5 -178.86(11) . . . . ?
N5 N6 C8 C9 177.02(14) . . . . ?
N5 N6 C8 S6 -0.69(16) . . . . ?
C7 S6 C8 N6 0.99(13) . . . . ?
C7 S6 C8 C9 -176.78(14) . . . . ?
O2S Fe1 O1S C1S 167.77(15) . . . . ?
O2S Fe1 O1S C1S -12.23(15) 2_665 . . . ?
O1S Fe1 O1S C1S -51(16) 2_665 . . . ?
S5 Fe1 O1S C1S 76.38(14) . . . . ?
S5 Fe1 O1S C1S -103.62(14) 2_665 . . . ?
Fe1 O1S C1S N1S -173.01(12) . . . . ?
C2S N1S C1S O1S 3.5(3) . . . . ?
C3S N1S C1S O1S 172.58(18) . . . . ?
O2S Fe1 O2S C4S 73(17) 2_665 . . . ?
O1S Fe1 O2S C4S -130.37(12) 2_665 . . . ?
O1S Fe1 O2S C4S 49.63(12) . . . . ?
S5 Fe1 O2S C4S 138.27(12) . . . . ?
S5 Fe1 O2S C4S -41.73(12) 2_665 . . . ?
Fe1 O2S C4S N2S -175.62(12) . . . . ?
C6S N2S C4S O2S -170.08(16) . . . . ?
C5S N2S C4S O2S 0.9(3) . . . . ?
